data_1531484
loop_
_publ_author_name
'Gurbanova, O.A.'
'Dimitrova, O.V.'
'Belokoneva, E.L.'
'Al'-Ama, A.G.'

_publ_section_title
;
 The new phosphate Li In (P O3 (O H))2: Synthesis and crystal structure
;
_journal_name_full 'Zhurnal Neorganicheskoi Khimii'
_journal_page_first 1442
_journal_page_last 1448
_journal_volume 46
_journal_year 2001
_chemical_formula_sum 'H2 In Li O8 P2'
_chemical_name_systematic 'Li In (P O3 (O H))2'
_space_group_IT_number 58
_symmetry_space_group_name_Hall '-P 2n 2'
_symmetry_space_group_name_H-M 'P m n n'
_cell_angle_alpha 90
_cell_angle_beta 90
_cell_angle_gamma 90
_cell_formula_units_Z 2
_cell_length_a 5.49
_cell_length_b 7.946
_cell_length_c 6.929
_cell_volume 302.268
_citation_journal_id_ASTM ZNOKAQ
_cod_data_source_file Gurbanova_ZNOKAQ_2001_91.cif
_cod_data_source_block H2In1Li1O8P2
_cod_original_cell_volume 302.2675
_cod_original_sg_symbol_Hall '-P 2 2n (z,x,y)'
_cod_original_formula_sum 'H2 In1 Li1 O8 P2'
_cod_database_code 1531484

loop_
_symmetry_equiv_pos_as_xyz
x,y,z
x,-y,-z
-x+1/2,y+1/2,-z+1/2
-x+1/2,-y+1/2,z+1/2
-x,-y,-z
-x,y,z
x-1/2,-y-1/2,z-1/2
x-1/2,y-1/2,-z-1/2

loop_
_atom_site_label
_atom_site_type_symbol
_atom_site_fract_x
_atom_site_fract_y
_atom_site_fract_z
_atom_site_occupancy
_atom_site_U_iso_or_equiv
O3 O-2 0.5 0.2393 0.4235 1 0.0
Li1 Li+1 0.166 0 0.5 0.5 0.0
In1 In+3 0 0 0 1 0.0
P1 P+5 0 0.3497 0.7286 1 0.0
O2 O-2 0.2698 0.0469 0.2125 1 0.0
H1 H+1 0.095 0.235 0.5 0.5 0.0
O1 O-2 0 0.2124 0.5635 1 0.0
